data_7159334
loop_
_publ_author_name
'Huang, Jia-Hua'
'Lv, Jian-Ming'
'Xie, Yan-Feng'
'Zhao, Huan'
'Xiao, Liang-Yan'
'Dai, Ping'
'Qin, Sheng-Ying'
'Hu, Dan'
'Gao, Hao'
'Yao, Xin-Sheng'

_publ_section_title
;
 Isolation of new compounds related to xyloketals biosynthesis implies an
 alternative pathway for furan-fused-chromene formation.
;
_journal_issue 20
_journal_name_full 'Organic &amp; biomolecular chemistry'
_journal_page_first 4309
_journal_page_last 4318
_journal_paper_doi 10.1039/d3ob00426k
_journal_volume 21
_journal_year 2023
_chemical_absolute_configuration ad
_chemical_formula_moiety 'C21 H28 O4'
_chemical_formula_sum 'C21 H28 O4'
_chemical_formula_weight 344.43
_space_group_crystal_system orthorhombic
_space_group_IT_number 19
_space_group_name_Hall 'P 2ac 2ab'
_space_group_name_H-M_alt 'P 21 21 21'
_atom_sites_solution_hydrogens geom
_atom_sites_solution_primary iterative
_audit_creation_date 2023-03-04
_audit_creation_method
;
Olex2 1.2
(compiled 2018.05.29 svn.r3508 for OlexSys, GUI svn.r5506)
;
_audit_update_record
;
2023-03-04 deposited with the CCDC.	2023-05-03 downloaded from the CCDC.
;
_cell_angle_alpha 90
_cell_angle_beta 90
_cell_angle_gamma 90
_cell_formula_units_Z 4
_cell_length_a 7.75334(11)
_cell_length_b 12.14604(19)
_cell_length_c 19.6200(3)
_cell_measurement_reflns_used 6130
_cell_measurement_temperature 199.99(10)
_cell_measurement_theta_max 73.2700
_cell_measurement_theta_min 3.5900
_cell_volume 1847.66(5)
_computing_cell_refinement 'CrysAlisPro 1.171.38.43f (Rigaku OD, 2015)'
_computing_data_collection 'CrysAlisPro 1.171.38.43f (Rigaku OD, 2015)'
_computing_data_reduction 'CrysAlisPro 1.171.38.43f (Rigaku OD, 2015)'
_computing_molecular_graphics 'Olex2 (Dolomanov et al., 2009)'
_computing_publication_material 'Olex2 (Dolomanov et al., 2009)'
_computing_structure_refinement 'ShelXL (Sheldrick, 2015)'
_computing_structure_solution 'olex2.solve (Bourhis et al., 2015)'
_diffrn_ambient_environment N~2~
_diffrn_ambient_temperature 199.99(10)
_diffrn_detector 'CCD plate'
_diffrn_detector_area_resol_mean 5.2684
_diffrn_detector_type AtlasS2
_diffrn_measured_fraction_theta_full 0.996
_diffrn_measured_fraction_theta_max 0.981
_diffrn_measurement_details
;
List of Runs (angles in degrees, time in seconds):

  # Type    Start    End  Width  t~exp~   \w     \q     \k     \f   Frames
#--------------------------------------------------------------------------
  1  \w    -69.00  32.00   1.00    1.00    --  -40.73  57.00   0.00  101
  2  \w      1.00  82.00   1.00    1.00    --   40.73 -99.00-150.00   81
  3  \w    -34.00  65.00   1.00    1.00    --   40.73 -38.00   0.00   99
  4  \w     94.00 178.00   1.00    1.00    --  106.95 125.00   0.00   84
  5  \w     94.00 178.00   1.00    1.00    --  106.95 125.00-120.00   84
  6  \w     54.00 178.00   1.00    1.00    --  106.95  15.00-150.00  124
  7  \w     34.00 133.00   1.00    1.00    --  106.95 -45.00 -90.00   99
  8  \w     35.00  63.00   1.00    1.00    --  106.95 -61.00  90.00   28
;
_diffrn_measurement_device 'four-circle diffractometer'
_diffrn_measurement_device_type 'SuperNova, Dual, Cu at zero, AtlasS2'
_diffrn_measurement_method '\w scans'
_diffrn_orient_matrix_type 'CrysAlisPro convention (1999,Acta A55,543-557)'
_diffrn_orient_matrix_UB_11 0.1613177000
_diffrn_orient_matrix_UB_12 -0.0300087000
_diffrn_orient_matrix_UB_13 -0.0421282000
_diffrn_orient_matrix_UB_21 -0.0960284000
_diffrn_orient_matrix_UB_22 0.0319152000
_diffrn_orient_matrix_UB_23 -0.0658389000
_diffrn_orient_matrix_UB_31 0.0662879000
_diffrn_orient_matrix_UB_32 0.1188345000
_diffrn_orient_matrix_UB_33 0.0070283000
_diffrn_radiation_monochromator mirror
_diffrn_radiation_probe x-ray
_diffrn_radiation_type CuK\a
_diffrn_radiation_wavelength 1.54184
_diffrn_reflns_av_R_equivalents 0.0173
_diffrn_reflns_av_unetI/netI 0.0207
_diffrn_reflns_Laue_measured_fraction_full 0.996
_diffrn_reflns_Laue_measured_fraction_max 0.981
_diffrn_reflns_limit_h_max 9
_diffrn_reflns_limit_h_min -8
_diffrn_reflns_limit_k_max 14
_diffrn_reflns_limit_k_min -10
_diffrn_reflns_limit_l_max 24
_diffrn_reflns_limit_l_min -24
_diffrn_reflns_number 7587
_diffrn_reflns_point_group_measured_fraction_full 0.945
_diffrn_reflns_point_group_measured_fraction_max 0.916
_diffrn_reflns_theta_full 67.684
_diffrn_reflns_theta_max 73.302
_diffrn_reflns_theta_min 4.281
_diffrn_source 'micro-focus sealed X-ray tube'
_diffrn_source_type 'SuperNova (Cu) X-ray Source'
_exptl_absorpt_coefficient_mu 0.676
_exptl_absorpt_correction_T_max 1.00000
_exptl_absorpt_correction_T_min 0.86150
_exptl_absorpt_correction_type multi-scan
_exptl_absorpt_process_details
;
CrysAlisPro 1.171.38.43f (Rigaku Oxford Diffraction, 2015)
Empirical absorption correction using spherical harmonics,
 implemented in SCALE3 ABSPACK scaling algorithm.
;
_exptl_crystal_colour colourless
_exptl_crystal_colour_primary colourless
_exptl_crystal_density_diffrn 1.238
_exptl_crystal_density_method 'not measured'
_exptl_crystal_description block
_exptl_crystal_F_000 744
_exptl_crystal_size_max 0.14
_exptl_crystal_size_mid 0.12
_exptl_crystal_size_min 0.11
_refine_diff_density_max 0.159
_refine_diff_density_min -0.301
_refine_diff_density_rms 0.076
_refine_ls_abs_structure_details
;
 Flack x determined using 1243 quotients [(I+)-(I-)]/[(I+)+(I-)]
 (Parsons, Flack and Wagner, Acta Cryst. B69 (2013) 249-259).
;
_refine_ls_abs_structure_Flack -0.01(7)
_refine_ls_extinction_method none
_refine_ls_goodness_of_fit_ref 1.089
_refine_ls_hydrogen_treatment constr
_refine_ls_matrix_type full
_refine_ls_number_parameters 231
_refine_ls_number_reflns 3404
_refine_ls_number_restraints 0
_refine_ls_restrained_S_all 1.089
_refine_ls_R_factor_all 0.0417
_refine_ls_R_factor_gt 0.0406
_refine_ls_shift/su_max 0.000
_refine_ls_shift/su_mean 0.000
_refine_ls_structure_factor_coef Fsqd
_refine_ls_weighting_details 'w=1/[\s^2^(Fo^2^)+(0.0609P)^2^+0.2449P] where P=(Fo^2^+2Fc^2^)/3'
_refine_ls_weighting_scheme calc
_refine_ls_wR_factor_gt 0.1002
_refine_ls_wR_factor_ref 0.1012
_reflns_Friedel_coverage 0.622
_reflns_Friedel_fraction_full 0.874
_reflns_Friedel_fraction_max 0.829
_reflns_number_gt 3308
_reflns_number_total 3404
_reflns_threshold_expression 'I > 2\s(I)'
_cod_data_source_file d3ob00426k2.cif
_cod_data_source_block 70m-2-4-2
_cod_depositor_comments 'Adding full bibliography for 7159333--7159336.cif.'
_cod_database_code 7159334
_shelx_shelxl_version_number 2014/7
_shelx_space_group_comment
;
The symmetry employed for this shelxl refinement is uniquely defined
by the following loop, which should always be used as a source of
symmetry information in preference to the above space-group names.
They are only intended as comments.
;
_reflns_odcompleteness_completeness 99.69
_reflns_odcompleteness_iscentric 1
_reflns_odcompleteness_theta 66.97
_olex2_refinement_description
;
1. Fixed Uiso
 At 1.2 times of:
  All C(H) groups, All C(H,H) groups
 At 1.5 times of:
  All C(H,H,H) groups
2.a Ternary CH refined with riding coordinates:
 C5'(H5'), C6'(H6'), C6(H6), C5(H5)
2.b Secondary CH2 refined with riding coordinates:
 C7'(H7'A,H7'B), C7(H7A,H7B), C4'(H4'A,H4'B), C4(H4A,H4B)
2.c Aromatic/amide H refined with riding coordinates:
 C13(H13)
2.d Idealised Me refined as rotating group:
 C14(H14A,H14B,H14C), C10'(H10A,H10B,H10C), C11(H11A,H11B,H11C), C11'(H11D,
 H11E,H11F), C10(H10D,H10E,H10F)
;
_olex2_submission_special_instructions 'No special instructions were received'
_oxdiff_exptl_absorpt_empirical_details
;
Empirical correction (ABSPACK) includes:
- Absorption correction using spherical harmonics
- Frame scaling
;
_oxdiff_exptl_absorpt_empirical_full_max 1.247
_oxdiff_exptl_absorpt_empirical_full_min 0.716

loop_
_space_group_symop_operation_xyz
'x, y, z'
'-x+1/2, -y, z+1/2'
'x+1/2, -y+1/2, -z'
'-x, y+1/2, -z+1/2'

loop_
_atom_site_label
_atom_site_type_symbol
_atom_site_fract_x
_atom_site_fract_y
_atom_site_fract_z
_atom_site_U_iso_or_equiv
_atom_site_adp_type
_atom_site_occupancy
_atom_site_site_symmetry_order
_atom_site_calc_flag
_atom_site_refinement_flags_posn
_atom_site_refinement_flags_adp
_atom_site_refinement_flags_occupancy
_atom_site_disorder_assembly
_atom_site_disorder_group
O1 O 0.2264(2) 0.54859(12) 0.20816(7) 0.0390(4) Uani 1 1 d . . . . .
C12 C 0.0831(2) 0.36133(16) 0.34549(11) 0.0312(4) Uani 1 1 d . . . . .
O3' O -0.3523(2) 0.64527(14) 0.41446(10) 0.0547(5) Uani 1 1 d . . . . .
O1' O -0.0579(2) 0.62848(13) 0.41232(9) 0.0470(4) Uani 1 1 d . . . . .
C9 C 0.1554(2) 0.50573(17) 0.26641(10) 0.0303(4) Uani 1 1 d . . . . .
C13 C 0.0764(3) 0.58278(16) 0.30832(11) 0.0334(4) Uani 1 1 d . . . . .
H13 H 0.0715 0.6564 0.2955 0.040 Uiso 1 1 calc R . . . .
C5' C -0.3811(2) 0.45348(18) 0.41025(10) 0.0343(4) Uani 1 1 d . . . . .
H5' H -0.3249 0.4399 0.3663 0.041 Uiso 1 1 calc R . . . .
C8 C 0.1616(2) 0.39455(16) 0.28397(11) 0.0308(4) Uani 1 1 d . . . . .
C7' C -0.0775(3) 0.41329(18) 0.45631(10) 0.0357(4) Uani 1 1 d . . . . .
H7'A H 0.0009 0.4308 0.4933 0.043 Uiso 1 1 calc R . . . .
H7'B H -0.1054 0.3356 0.4589 0.043 Uiso 1 1 calc R . . . .
C14 C 0.0798(3) 0.24026(17) 0.36417(12) 0.0422(5) Uani 1 1 d . . . . .
H14A H 0.1210 0.1974 0.3264 0.063 Uiso 1 1 calc GR . . . .
H14B H -0.0362 0.2187 0.3749 0.063 Uiso 1 1 calc GR . . . .
H14C H 0.1524 0.2279 0.4031 0.063 Uiso 1 1 calc GR . . . .
O3 O 0.4355(3) 0.53206(15) 0.12856(9) 0.0590(5) Uani 1 1 d . . . . .
C2 C 0.2966(3) 0.47520(19) 0.15687(10) 0.0403(5) Uani 1 1 d . . . . .
C6' C -0.2422(3) 0.48205(17) 0.46284(9) 0.0311(4) Uani 1 1 d . . . . .
H6' H -0.2901 0.4714 0.5086 0.037 Uiso 1 1 calc R . . . .
C9' C 0.0055(3) 0.54883(17) 0.36915(10) 0.0340(4) Uani 1 1 d . . . . .
C7 C 0.2539(3) 0.31520(18) 0.23744(13) 0.0433(5) Uani 1 1 d . . . . .
H7A H 0.1695 0.2738 0.2115 0.052 Uiso 1 1 calc R . . . .
H7B H 0.3194 0.2634 0.2647 0.052 Uiso 1 1 calc R . . . .
C2' C -0.2095(3) 0.60553(17) 0.45173(10) 0.0333(4) Uani 1 1 d . . . . .
C8' C 0.0071(2) 0.43834(17) 0.38886(10) 0.0305(4) Uani 1 1 d . . . . .
C6 C 0.3749(3) 0.37385(17) 0.18862(10) 0.0308(4) Uani 1 1 d . . . . .
H6 H 0.4062 0.3226 0.1521 0.037 Uiso 1 1 calc R . . . .
C5 C 0.5399(3) 0.4193(2) 0.21973(11) 0.0391(5) Uani 1 1 d . . . . .
H5 H 0.5134 0.4491 0.2650 0.047 Uiso 1 1 calc R . . . .
C10' C -0.1881(4) 0.6721(2) 0.51587(12) 0.0516(6) Uani 1 1 d . . . . .
H10A H -0.1565 0.7462 0.5043 0.077 Uiso 1 1 calc GR . . . .
H10B H -0.0994 0.6399 0.5436 0.077 Uiso 1 1 calc GR . . . .
H10C H -0.2948 0.6727 0.5407 0.077 Uiso 1 1 calc GR . . . .
C4' C -0.4782(3) 0.5613(2) 0.40586(12) 0.0425(5) Uani 1 1 d . . . . .
H4'A H -0.5346 0.5683 0.3619 0.051 Uiso 1 1 calc R . . . .
H4'B H -0.5649 0.5656 0.4414 0.051 Uiso 1 1 calc R . . . .
C4 C 0.5818(4) 0.5145(2) 0.17198(16) 0.0602(7) Uani 1 1 d . . . . .
H4A H 0.6060 0.5805 0.1981 0.072 Uiso 1 1 calc R . . . .
H4B H 0.6827 0.4970 0.1448 0.072 Uiso 1 1 calc R . . . .
C11 C 0.6845(3) 0.3360(3) 0.22656(15) 0.0632(8) Uani 1 1 d . . . . .
H11A H 0.6502 0.2789 0.2575 0.095 Uiso 1 1 calc GR . . . .
H11B H 0.7858 0.3720 0.2437 0.095 Uiso 1 1 calc GR . . . .
H11C H 0.7090 0.3045 0.1827 0.095 Uiso 1 1 calc GR . . . .
C11' C -0.4906(4) 0.3541(2) 0.42808(15) 0.0532(6) Uani 1 1 d . . . . .
H11D H -0.4195 0.2894 0.4289 0.080 Uiso 1 1 calc GR . . . .
H11E H -0.5797 0.3453 0.3945 0.080 Uiso 1 1 calc GR . . . .
H11F H -0.5421 0.3647 0.4721 0.080 Uiso 1 1 calc GR . . . .
C10 C 0.1612(5) 0.4565(3) 0.10309(16) 0.0896(13) Uani 1 1 d . . . . .
H10D H 0.0620 0.4224 0.1234 0.134 Uiso 1 1 calc GR . . . .
H10E H 0.2068 0.4094 0.0682 0.134 Uiso 1 1 calc GR . . . .
H10F H 0.1284 0.5258 0.0835 0.134 Uiso 1 1 calc GR . . . .

loop_
_atom_site_aniso_label
_atom_site_aniso_U_11
_atom_site_aniso_U_22
_atom_site_aniso_U_33
_atom_site_aniso_U_23
_atom_site_aniso_U_13
_atom_site_aniso_U_12
O1 0.0467(8) 0.0316(7) 0.0387(7) 0.0064(6) 0.0119(6) 0.0070(7)
C12 0.0242(8) 0.0268(9) 0.0426(10) 0.0031(8) -0.0009(8) -0.0006(8)
O3' 0.0536(10) 0.0396(9) 0.0710(12) 0.0120(9) -0.0180(9) 0.0032(8)
O1' 0.0576(10) 0.0295(8) 0.0538(9) -0.0055(7) 0.0221(8) -0.0049(7)
C9 0.0254(8) 0.0298(10) 0.0358(9) 0.0029(8) 0.0001(7) -0.0001(8)
C13 0.0323(9) 0.0245(9) 0.0434(10) 0.0049(8) 0.0028(8) 0.0017(8)
C5' 0.0314(9) 0.0398(11) 0.0316(9) -0.0031(9) -0.0001(8) 0.0000(8)
C8 0.0242(8) 0.0249(9) 0.0432(10) -0.0001(8) 0.0013(8) -0.0006(7)
C7' 0.0367(10) 0.0352(10) 0.0353(9) 0.0067(8) -0.0013(8) 0.0034(9)
C14 0.0438(11) 0.0280(10) 0.0548(13) 0.0058(10) 0.0121(10) -0.0003(9)
O3 0.0814(13) 0.0429(9) 0.0528(9) 0.0122(8) 0.0346(10) 0.0106(10)
C2 0.0484(12) 0.0400(12) 0.0326(9) -0.0006(9) 0.0008(9) 0.0097(10)
C6' 0.0343(9) 0.0340(10) 0.0250(8) 0.0011(8) -0.0002(7) -0.0003(8)
C9' 0.0327(9) 0.0280(10) 0.0413(10) -0.0017(9) 0.0024(8) 0.0010(8)
C7 0.0448(12) 0.0249(10) 0.0604(13) -0.0042(10) 0.0155(11) -0.0024(10)
C2' 0.0372(10) 0.0343(11) 0.0285(8) 0.0004(8) 0.0010(8) 0.0017(9)
C8' 0.0253(8) 0.0292(9) 0.0370(9) 0.0035(8) -0.0019(7) -0.0004(8)
C6 0.0311(10) 0.0289(9) 0.0323(9) -0.0059(8) 0.0005(7) -0.0005(8)
C5 0.0307(9) 0.0478(12) 0.0388(10) -0.0152(10) 0.0007(8) -0.0002(9)
C10' 0.0714(17) 0.0429(13) 0.0405(11) -0.0091(10) 0.0025(12) -0.0063(12)
C4' 0.0379(10) 0.0496(13) 0.0401(10) -0.0033(10) -0.0039(9) 0.0065(10)
C4 0.0569(14) 0.0446(14) 0.0792(17) -0.0153(14) 0.0294(14) -0.0171(13)
C11 0.0395(12) 0.088(2) 0.0619(16) -0.0146(16) -0.0061(12) 0.0201(14)
C11' 0.0427(12) 0.0529(15) 0.0640(15) -0.0002(13) -0.0029(12) -0.0129(11)
C10 0.109(3) 0.094(3) 0.0653(18) -0.0242(18) -0.049(2) 0.049(2)

loop_
_atom_type_symbol
_atom_type_description
_atom_type_scat_dispersion_real
_atom_type_scat_dispersion_imag
_atom_type_scat_source
C C 0.0181 0.0091 'International Tables Vol C Tables 4.2.6.8 and 6.1.1.4'
H H 0.0000 0.0000 'International Tables Vol C Tables 4.2.6.8 and 6.1.1.4'
O O 0.0492 0.0322 'International Tables Vol C Tables 4.2.6.8 and 6.1.1.4'

loop_
_geom_angle_atom_site_label_1
_geom_angle_atom_site_label_2
_geom_angle_atom_site_label_3
_geom_angle
_geom_angle_site_symmetry_1
_geom_angle_site_symmetry_3
_geom_angle_publ_flag
C9 O1 C2 119.71(15) . . ?
C8 C12 C14 119.45(18) . . ?
C8' C12 C8 120.82(18) . . ?
C8' C12 C14 119.72(18) . . ?
C2' O3' C4' 110.76(17) . . ?
C9' O1' C2' 119.17(17) . . ?
O1 C9 C13 114.52(17) . . ?
O1 C9 C8 124.02(18) . . ?
C13 C9 C8 121.46(18) . . ?
C9' C13 C9 119.18(18) . . ?
C4' C5' C6' 101.09(17) . . ?
C4' C5' C11' 115.07(19) . . ?
C11' C5' C6' 114.75(18) . . ?
C12 C8 C7 122.68(18) . . ?
C9 C8 C12 118.25(18) . . ?
C9 C8 C7 119.07(18) . . ?
C8' C7' C6' 109.02(16) . . ?
C2 O3 C4 107.49(17) . . ?
O1 C2 C6 111.50(15) . . ?
O1 C2 C10 108.5(2) . . ?
O3 C2 O1 105.16(18) . . ?
O3 C2 C6 104.93(18) . . ?
O3 C2 C10 109.5(2) . . ?
C10 C2 C6 116.6(2) . . ?
C5' C6' C2' 103.98(16) . . ?
C7' C6' C5' 114.00(17) . . ?
C7' C6' C2' 112.51(18) . . ?
O1' C9' C13 117.72(18) . . ?
O1' C9' C8' 120.55(18) . . ?
C13 C9' C8' 121.60(19) . . ?
C8 C7 C6 112.05(17) . . ?
O3' C2' O1' 107.28(16) . . ?
O3' C2' C6' 106.13(18) . . ?
O3' C2' C10' 109.61(19) . . ?
O1' C2' C6' 113.67(17) . . ?
O1' C2' C10' 104.83(19) . . ?
C10' C2' C6' 115.09(17) . . ?
C12 C8' C7' 125.71(18) . . ?
C12 C8' C9' 118.63(18) . . ?
C9' C8' C7' 115.66(18) . . ?
C2 C6 C7 113.24(18) . . ?
C2 C6 C5 102.03(18) . . ?
C7 C6 C5 115.89(18) . . ?
C6 C5 C4 102.0(2) . . ?
C11 C5 C6 114.5(2) . . ?
C11 C5 C4 113.8(2) . . ?
O3' C4' C5' 105.83(17) . . ?
O3 C4 C5 108.0(2) . . ?

loop_
_geom_bond_atom_site_label_1
_geom_bond_atom_site_label_2
_geom_bond_distance
_geom_bond_site_symmetry_2
_geom_bond_publ_flag
O1 C9 1.371(2) . ?
O1 C2 1.450(2) . ?
C12 C8 1.411(3) . ?
C12 C14 1.516(3) . ?
C12 C8' 1.395(3) . ?
O3' C2' 1.412(3) . ?
O3' C4' 1.422(3) . ?
O1' C9' 1.376(3) . ?
O1' C2' 1.434(3) . ?
C9 C13 1.388(3) . ?
C9 C8 1.394(3) . ?
C13 C9' 1.377(3) . ?
C5' C6' 1.532(3) . ?
C5' C4' 1.512(3) . ?
C5' C11' 1.517(3) . ?
C8 C7 1.508(3) . ?
C7' C6' 1.531(3) . ?
C7' C8' 1.508(3) . ?
O3 C2 1.395(3) . ?
O3 C4 1.435(4) . ?
C2 C6 1.507(3) . ?
C2 C10 1.506(4) . ?
C6' C2' 1.537(3) . ?
C9' C8' 1.397(3) . ?
C7 C6 1.518(3) . ?
C2' C10' 1.505(3) . ?
C6 C5 1.521(3) . ?
C5 C4 1.523(4) . ?
C5 C11 1.516(3) . ?
